data_7063723
loop_
_publ_author_name
'Screen, Martin A.'
'Tomkinson, Gary'
'McCabe, James F.'
'Askin, Sean'
'Mahon, Clare S.'
'Wilson, Mark R.'
'Steed, Jonathan W.'

_publ_section_title
;
 Designing lenalidomide cocrystals with an extended-release profile for
 improved pulmonary drug delivery
;
_journal_issue 16
_journal_name_full 'New Journal of Chemistry'
_journal_page_first 6535
_journal_page_last 6543
_journal_paper_doi 10.1039/D5NJ00425J
_journal_volume 49
_journal_year 2025
_chemical_formula_moiety 'C13 H13 N3 O3, C3 H6 N6, C H5 O1.5'
_chemical_formula_sum 'C17 H24 N9 O4.5'
_chemical_formula_weight 426.45
_chemical_name_systematic 'Lenalidomide melamine methanol hemihydrate'
_space_group_crystal_system triclinic
_space_group_IT_number 2
_space_group_name_Hall '-P 1'
_space_group_name_H-M_alt 'P -1'
_atom_sites_solution_hydrogens mixed
_atom_sites_solution_primary direct
_audit_creation_date 2023-06-22
_audit_creation_method
;
Olex2 1.5-beta
(compiled 2022.04.07 svn.rca3783a0 for OlexSys, GUI svn.r6498)
;
_audit_update_record
;
2024-11-14 deposited with the CCDC.	2025-03-31 downloaded from the CCDC.
;
_cell_angle_alpha 93.5640(10)
_cell_angle_beta 94.6780(10)
_cell_angle_gamma 111.0870(10)
_cell_formula_units_Z 2
_cell_length_a 7.9402(3)
_cell_length_b 10.2062(3)
_cell_length_c 12.5527(4)
_cell_measurement_reflns_used 9426
_cell_measurement_temperature 120.00
_cell_measurement_theta_max 31.37
_cell_measurement_theta_min 2.83
_cell_volume 941.39(5)
_computing_cell_refinement 'SAINT v8.40A (Bruker AXS, 2019)'
_computing_data_collection 'APEX4 v.2022.10_0 (Bruker AXS, 2022)'
_computing_data_reduction 'SAINT v8.40A (Bruker AXS, 2019)'
_computing_molecular_graphics 'Olex2 1.5-beta (Dolomanov et al., 2009)'
_computing_publication_material 'Olex2 1.5-beta (Dolomanov et al., 2009)'
_computing_structure_refinement 'XL  (Sheldrick, 2008)'
_computing_structure_solution 'XS  (Sheldrick, 2008)'
_diffrn_ambient_temperature 120.00
_diffrn_detector 'Bruker PHOTON III C14 MM CPAD'
_diffrn_detector_area_resol_mean 54.4
_diffrn_detector_type 'CPA sensor'
_diffrn_measured_fraction_theta_full 0.998
_diffrn_measured_fraction_theta_max 0.998
_diffrn_measurement_device 'Bruker D8 Venture'
_diffrn_measurement_device_type '3-circle diffractometer'
_diffrn_measurement_method '\w- and \f-scan'
_diffrn_radiation_monochromator 'focusing mirrors'
_diffrn_radiation_probe x-ray
_diffrn_radiation_type 'Mo K\a'
_diffrn_radiation_wavelength 0.71073
_diffrn_reflns_av_R_equivalents 0.0639
_diffrn_reflns_av_unetI/netI 0.0424
_diffrn_reflns_Laue_measured_fraction_full 0.998
_diffrn_reflns_Laue_measured_fraction_max 0.998
_diffrn_reflns_limit_h_max 10
_diffrn_reflns_limit_h_min -10
_diffrn_reflns_limit_k_max 13
_diffrn_reflns_limit_k_min -13
_diffrn_reflns_limit_l_max 16
_diffrn_reflns_limit_l_min -16
_diffrn_reflns_number 29232
_diffrn_reflns_point_group_measured_fraction_full 0.998
_diffrn_reflns_point_group_measured_fraction_max 0.998
_diffrn_reflns_theta_full 25.242
_diffrn_reflns_theta_max 27.999
_diffrn_reflns_theta_min 2.767
_diffrn_source 'Incoatec I\mS 3.0 microsource'
_diffrn_source_current 1.4
_diffrn_source_power 0.07
_diffrn_source_type 'microfocus sealed X-ray tube'
_diffrn_source_voltage 50.0
_diffrn_standards_number 0
_exptl_absorpt_coefficient_mu 0.113
_exptl_absorpt_correction_T_max 0.7462
_exptl_absorpt_correction_T_min 0.5798
_exptl_absorpt_correction_type multi-scan
_exptl_absorpt_process_details
;
SADABS-2016/2 (Bruker,2016/2) was used for absorption correction.
wR2(int) was 0.1468 before and 0.0690 after correction.
The Ratio of minimum to maximum transmission is 0.7770.
The \l/2 correction factor is Not present.
;
_exptl_crystal_colour 'clear colourless'
_exptl_crystal_colour_lustre clear
_exptl_crystal_colour_primary colourless
_exptl_crystal_density_diffrn 1.504
_exptl_crystal_description plate
_exptl_crystal_F_000 450
_exptl_crystal_size_max 0.38
_exptl_crystal_size_mid 0.15
_exptl_crystal_size_min 0.02
_refine_diff_density_max 0.764
_refine_diff_density_min -0.403
_refine_diff_density_rms 0.071
_refine_ls_extinction_method none
_refine_ls_goodness_of_fit_ref 1.128
_refine_ls_hydrogen_treatment mixed
_refine_ls_matrix_type full
_refine_ls_number_parameters 370
_refine_ls_number_reflns 4552
_refine_ls_number_restraints 8
_refine_ls_restrained_S_all 1.127
_refine_ls_R_factor_all 0.0943
_refine_ls_R_factor_gt 0.0800
_refine_ls_shift/su_max 0.000
_refine_ls_shift/su_mean 0.000
_refine_ls_structure_factor_coef Fsqd
_refine_ls_weighting_details 'w=1/[\s^2^(Fo^2^)+(0.0573P)^2^+1.6795P] where P=(Fo^2^+2Fc^2^)/3'
_refine_ls_weighting_scheme calc
_refine_ls_wR_factor_gt 0.1738
_refine_ls_wR_factor_ref 0.1816
_reflns_Friedel_coverage 0.000
_reflns_number_gt 3844
_reflns_number_total 4552
_reflns_threshold_expression 'I > 2\s(I)'
_cod_data_source_file d5nj00425j2.cif
_cod_data_source_block 23srv215
_cod_depositor_comments
;
The following automatic conversions were performed:

data item '_diffrn_radiation_probe' value 'X-ray' was changed to
'x-ray' in accordance with the
/home/data/users/saulius/crontab/automatic-downloads/rss-feeds/RSC/lib/dictionaries/cif_core.dic
dictionary named 'cif_core.dic' version 2.4.2 last updated on
2011-04-26.

Automatic conversion script
Id: cif_fix_values 8170 2020-07-09 18:12:32Z antanas 

 Adding full bibliography for 7063723.cif.
;
_cod_original_formula_sum 'C17 H24 N9 O4.50'
_cod_database_code 7063723
_shelx_shelxl_version_number 2016/6
_shelx_space_group_comment
;
The symmetry employed for this shelxl refinement is uniquely defined
by the following loop, which should always be used as a source of
symmetry information in preference to the above space-group names.
They are only intended as comments.
;
_shelx_estimated_absorpt_t_max 0.998
_shelx_estimated_absorpt_t_min 0.958
_computing_bruker_data_scaling 'SADABS V2012/1 (Bruker AXS Inc.)'
_olex2_refinement_description
;
1. Fixed Uiso
 At 1.5 times of:
  All C(H,H,H) groups, All O(H) groups, All O(H,H) groups
2. Restrained distances
 O4-C1SA
 1.46 with sigma of 0.005
 N3-H3A \\sim N3-H3B
 with sigma of 0.005
3. Uiso/Uaniso restraints and constraints
Uanis(C1SA) \\sim Ueq: with sigma of 0.003 and sigma for terminal atoms of 0.009
4. Others
 Fixed Sof: C1S(0.7) H1SA(0.7) H1SB(0.7) H1SC(0.7) C1SA(0.3) H1SD(0.3)
 H1SE(0.3) H1SF(0.3) O5(0.5) H5A(0.5) H5B(0.5)
5.a Riding coordinates:
 O4(H4A)
5.b Free rotating group:
 O5(H5A,H5B)
5.c Idealised Me refined as rotating group:
 C1S(H1SA,H1SB,H1SC), C1SA(H1SD,H1SE,H1SF)
;
_olex2_submission_special_instructions 'No special instructions were received'

loop_
_space_group_symop_operation_xyz
'x, y, z'
'-x, -y, -z'

loop_
_atom_site_label
_atom_site_type_symbol
_atom_site_fract_x
_atom_site_fract_y
_atom_site_fract_z
_atom_site_U_iso_or_equiv
_atom_site_adp_type
_atom_site_occupancy
_atom_site_site_symmetry_order
_atom_site_calc_flag
_atom_site_refinement_flags_posn
_atom_site_refinement_flags_adp
_atom_site_refinement_flags_occupancy
_atom_site_disorder_assembly
_atom_site_disorder_group
O1 O 0.2367(3) 0.8270(2) 0.18148(16) 0.0326(5) Uani 1 1 d . . . . .
O2 O 0.6209(2) 0.7238(2) 0.29628(14) 0.0202(4) Uani 1 1 d . . . . .
O3 O 0.4921(3) 0.6494(2) 0.63506(14) 0.0241(4) Uani 1 1 d . . . . .
N1 N 0.2662(3) 0.6152(3) 0.20692(17) 0.0226(5) Uani 1 1 d . . . . .
N2 N 0.5516(3) 0.6909(2) 0.46577(16) 0.0154(4) Uani 1 1 d . . . . .
N3 N 0.2623(5) 0.3211(4) -0.0676(3) 0.0486(8) Uani 1 1 d D . . . .
C1 C 0.2436(4) 0.7130(3) 0.1463(2) 0.0242(6) Uani 1 1 d . . . . .
C2 C 0.2314(4) 0.6570(3) 0.0328(2) 0.0270(6) Uani 1 1 d . . . . .
C3 C 0.2129(5) 0.7194(4) -0.0595(2) 0.0380(8) Uani 1 1 d . . . . .
C4 C 0.2174(5) 0.6450(4) -0.1559(2) 0.0402(8) Uani 1 1 d . . . . .
C5 C 0.2334(4) 0.5152(4) -0.1586(2) 0.0348(7) Uani 1 1 d . . . . .
C6 C 0.2493(4) 0.4513(4) -0.0650(2) 0.0312(7) Uani 1 1 d . . . . .
C7 C 0.2499(3) 0.5281(3) 0.0315(2) 0.0274(6) Uani 1 1 d . . . . .
C8 C 0.2748(4) 0.4917(3) 0.1446(2) 0.0281(6) Uani 1 1 d . . . . .
C9 C 0.3028(3) 0.6404(3) 0.3222(2) 0.0184(5) Uani 1 1 d . . . . .
C10 C 0.5047(3) 0.6868(3) 0.35735(19) 0.0173(5) Uani 1 1 d . . . . .
C11 C 0.4340(3) 0.6360(2) 0.54109(19) 0.0151(5) Uani 1 1 d . . . . .
C12 C 0.2349(3) 0.5590(3) 0.5015(2) 0.0161(5) Uani 1 1 d . . . . .
C13 C 0.1976(3) 0.5158(3) 0.3812(2) 0.0213(5) Uani 1 1 d . . . . .
H2 H 0.672(6) 0.732(4) 0.492(3) 0.041(10) Uiso 1 1 d . . . . .
H3 H 0.201(6) 0.802(4) -0.058(3) 0.047(11) Uiso 1 1 d . . . . .
H3A H 0.277(6) 0.287(5) -0.122(3) 0.059(14) Uiso 1 1 d D . . . .
H3B H 0.270(8) 0.286(6) -0.015(3) 0.10(2) Uiso 1 1 d D . . . .
H4 H 0.212(5) 0.691(4) -0.222(3) 0.040(10) Uiso 1 1 d . . . . .
H5 H 0.235(5) 0.463(4) -0.227(3) 0.039(10) Uiso 1 1 d . . . . .
H8A H 0.389(5) 0.478(4) 0.156(3) 0.035(9) Uiso 1 1 d . . . . .
H8B H 0.185(5) 0.401(4) 0.153(3) 0.034(9) Uiso 1 1 d . . . . .
H9 H 0.266(4) 0.721(3) 0.344(3) 0.026(8) Uiso 1 1 d . . . . .
H12A H 0.196(4) 0.474(3) 0.544(2) 0.020(7) Uiso 1 1 d . . . . .
H12B H 0.175(5) 0.622(4) 0.522(3) 0.031(9) Uiso 1 1 d . . . . .
H13A H 0.066(5) 0.485(4) 0.362(3) 0.034(9) Uiso 1 1 d . . . . .
H13B H 0.236(5) 0.436(4) 0.363(3) 0.038(10) Uiso 1 1 d . . . . .
N4 N 0.9334(3) 0.8252(2) 0.54056(16) 0.0164(4) Uani 1 1 d . . . . .
N5 N 1.2440(3) 0.9092(2) 0.50378(17) 0.0186(4) Uani 1 1 d . . . . .
N6 N 1.1725(3) 0.9211(2) 0.68567(17) 0.0199(5) Uani 1 1 d . . . . .
N7 N 0.8733(3) 0.8439(2) 0.71490(19) 0.0226(5) Uani 1 1 d . . . . .
N8 N 1.0092(3) 0.8192(2) 0.36828(17) 0.0187(4) Uani 1 1 d . . . . .
N9 N 1.4669(3) 0.9893(3) 0.6458(2) 0.0262(5) Uani 1 1 d . . . . .
C14 C 1.0649(3) 0.8538(2) 0.47349(19) 0.0147(5) Uani 1 1 d . . . . .
C15 C 1.2894(3) 0.9386(2) 0.6112(2) 0.0189(5) Uani 1 1 d . . . . .
C16 C 0.9974(3) 0.8648(2) 0.6454(2) 0.0168(5) Uani 1 1 d . . . . .
H7A H 0.755(5) 0.810(3) 0.693(3) 0.025(8) Uiso 1 1 d . . . . .
H7B H 0.903(5) 0.874(4) 0.783(3) 0.038(10) Uiso 1 1 d . . . . .
H8C H 0.893(5) 0.794(3) 0.350(3) 0.024(8) Uiso 1 1 d . . . . .
H8D H 1.089(5) 0.835(4) 0.319(3) 0.032(9) Uiso 1 1 d . . . . .
H9A H 1.544(5) 1.010(4) 0.602(3) 0.029(9) Uiso 1 1 d . . . . .
H9B H 1.495(5) 1.014(4) 0.710(3) 0.035(10) Uiso 1 1 d . . . . .
O4 O 0.8405(5) 0.9618(4) 0.9275(2) 0.0638(9) Uani 1 1 d D . . . .
H4A H 0.867862 0.869934 0.945031 0.096 Uiso 1 1 d R U . A .
C1S C 0.6438(17) 0.8967(14) 0.9323(12) 0.151(5) Uani 0.7 1 d . . P A 1
H1SA H 0.591583 0.816171 0.877369 0.226 Uiso 0.7 1 calc R U P A 1
H1SB H 0.587595 0.966274 0.919177 0.226 Uiso 0.7 1 calc R U P A 1
H1SC H 0.620940 0.864323 1.003442 0.226 Uiso 0.7 1 calc R U P A 1
C1SA C 1.027(2) 1.052(4) 0.916(3) 0.210(18) Uani 0.3 1 d D U P A -2
H1SD H 1.025691 1.124979 0.869334 0.315 Uiso 0.3 1 calc R U P A -2
H1SE H 1.089130 0.994418 0.883899 0.315 Uiso 0.3 1 calc R U P A -2
H1SF H 1.090131 1.095790 0.986665 0.315 Uiso 0.3 1 calc R U P A -2
O5 O 0.3584(12) 0.0595(8) -0.1104(7) 0.088(2) Uani 0.5 1 d G . P . .
H5A H 0.472653 0.102380 -0.117998 0.132 Uiso 0.5 1 d G U P . .
H5B H 0.338582 -0.029571 -0.125065 0.132 Uiso 0.5 1 d G U P . .

loop_
_atom_site_aniso_label
_atom_site_aniso_U_11
_atom_site_aniso_U_22
_atom_site_aniso_U_33
_atom_site_aniso_U_23
_atom_site_aniso_U_13
_atom_site_aniso_U_12
O1 0.0421(12) 0.0435(13) 0.0178(9) -0.0018(9) -0.0036(8) 0.0248(11)
O2 0.0151(8) 0.0273(10) 0.0161(8) 0.0019(7) 0.0048(7) 0.0046(7)
O3 0.0209(9) 0.0318(10) 0.0153(9) 0.0021(7) 0.0039(7) 0.0040(8)
N1 0.0180(11) 0.0338(13) 0.0145(10) -0.0010(9) 0.0016(8) 0.0082(9)
N2 0.0135(10) 0.0160(10) 0.0151(10) 0.0003(8) 0.0019(8) 0.0034(8)
N3 0.070(2) 0.051(2) 0.0271(16) -0.0047(14) 0.0134(15) 0.0246(17)
C1 0.0170(12) 0.0391(16) 0.0168(12) -0.0002(11) -0.0005(9) 0.0114(11)
C2 0.0190(13) 0.0449(17) 0.0145(12) -0.0033(11) -0.0016(10) 0.0104(12)
C3 0.0457(19) 0.053(2) 0.0181(14) -0.0023(14) -0.0056(13) 0.0241(17)
C4 0.0422(19) 0.061(2) 0.0155(14) 0.0017(14) -0.0028(12) 0.0180(17)
C5 0.0263(15) 0.058(2) 0.0145(13) -0.0073(13) -0.0008(11) 0.0105(14)
C6 0.0190(13) 0.0460(18) 0.0217(14) -0.0054(12) 0.0024(10) 0.0053(12)
C7 0.0135(12) 0.0478(18) 0.0159(12) -0.0011(12) 0.0016(9) 0.0060(12)
C8 0.0272(15) 0.0340(16) 0.0211(13) -0.0008(11) 0.0038(11) 0.0089(13)
C9 0.0172(12) 0.0237(13) 0.0157(11) 0.0003(9) 0.0016(9) 0.0096(10)
C10 0.0159(11) 0.0187(12) 0.0162(11) 0.0001(9) 0.0008(9) 0.0056(9)
C11 0.0161(11) 0.0136(11) 0.0160(11) 0.0006(9) 0.0046(9) 0.0056(9)
C12 0.0137(11) 0.0160(11) 0.0197(12) 0.0022(9) 0.0051(9) 0.0060(9)
C13 0.0131(12) 0.0264(14) 0.0193(12) -0.0014(10) 0.0029(9) 0.0015(10)
N4 0.0154(10) 0.0147(10) 0.0186(10) 0.0001(8) 0.0014(8) 0.0054(8)
N5 0.0153(10) 0.0170(10) 0.0245(11) 0.0004(8) 0.0010(8) 0.0076(8)
N6 0.0193(10) 0.0181(10) 0.0198(10) -0.0020(8) -0.0011(8) 0.0053(8)
N7 0.0204(12) 0.0245(12) 0.0173(11) -0.0047(9) 0.0030(9) 0.0022(9)
N8 0.0141(10) 0.0241(11) 0.0182(10) 0.0018(8) 0.0033(8) 0.0071(9)
N9 0.0173(11) 0.0323(13) 0.0263(13) -0.0026(11) -0.0025(10) 0.0077(10)
C14 0.0163(11) 0.0100(10) 0.0197(11) 0.0015(9) 0.0020(9) 0.0069(9)
C15 0.0195(12) 0.0103(11) 0.0270(13) -0.0011(9) -0.0026(10) 0.0072(9)
C16 0.0194(12) 0.0119(11) 0.0185(11) 0.0014(9) 0.0015(9) 0.0052(9)
O4 0.069(2) 0.076(2) 0.0315(14) -0.0019(13) -0.0012(13) 0.0127(17)
C1S 0.123(10) 0.154(12) 0.202(14) 0.090(11) 0.038(10) 0.068(9)
C1SA 0.21(2) 0.21(2) 0.21(2) 0.018(9) 0.028(9) 0.074(11)
O5 0.102(6) 0.061(4) 0.081(5) 0.004(4) 0.019(5) 0.005(4)

loop_
_atom_type_symbol
_atom_type_description
_atom_type_scat_dispersion_real
_atom_type_scat_dispersion_imag
_atom_type_scat_source
C C 0.0033 0.0016 'International Tables Vol C Tables 4.2.6.8 and 6.1.1.4'
H H 0.0000 0.0000 'International Tables Vol C Tables 4.2.6.8 and 6.1.1.4'
N N 0.0061 0.0033 'International Tables Vol C Tables 4.2.6.8 and 6.1.1.4'
O O 0.0106 0.0060 'International Tables Vol C Tables 4.2.6.8 and 6.1.1.4'

loop_
_geom_angle_atom_site_label_1
_geom_angle_atom_site_label_2
_geom_angle_atom_site_label_3
_geom_angle
_geom_angle_site_symmetry_1
_geom_angle_site_symmetry_3
_geom_angle_publ_flag
C1 N1 C8 113.9(2) . . ?
C1 N1 C9 121.9(2) . . ?
C9 N1 C8 123.8(2) . . ?
C10 N2 C11 126.2(2) . . ?
C10 N2 H2 118(2) . . ?
C11 N2 H2 116(2) . . ?
C6 N3 H3A 118(3) . . ?
C6 N3 H3B 121(4) . . ?
H3A N3 H3B 119(5) . . ?
O1 C1 N1 125.1(2) . . ?
O1 C1 C2 128.4(3) . . ?
N1 C1 C2 106.4(2) . . ?
C3 C2 C1 128.8(3) . . ?
C7 C2 C1 108.4(2) . . ?
C7 C2 C3 122.7(3) . . ?
C2 C3 C4 116.1(3) . . ?
C2 C3 H3 122(3) . . ?
C4 C3 H3 122(3) . . ?
C3 C4 H4 117(2) . . ?
C5 C4 C3 121.9(3) . . ?
C5 C4 H4 121(2) . . ?
C4 C5 C6 121.9(3) . . ?
C4 C5 H5 121(2) . . ?
C6 C5 H5 117(2) . . ?
N3 C6 C5 122.0(3) . . ?
N3 C6 C7 122.0(3) . . ?
C5 C6 C7 116.0(3) . . ?
C2 C7 C6 121.4(3) . . ?
C2 C7 C8 110.0(2) . . ?
C6 C7 C8 128.6(3) . . ?
N1 C8 C7 101.3(2) . . ?
N1 C8 H8A 115(2) . . ?
N1 C8 H8B 117(2) . . ?
C7 C8 H8A 109(2) . . ?
C7 C8 H8B 110(2) . . ?
H8A C8 H8B 104(3) . . ?
N1 C9 C10 110.9(2) . . ?
N1 C9 C13 114.1(2) . . ?
N1 C9 H9 106.6(18) . . ?
C10 C9 C13 110.1(2) . . ?
C10 C9 H9 106.8(19) . . ?
C13 C9 H9 108.1(19) . . ?
O2 C10 N2 120.8(2) . . ?
O2 C10 C9 123.7(2) . . ?
N2 C10 C9 115.5(2) . . ?
O3 C11 N2 119.9(2) . . ?
O3 C11 C12 122.3(2) . . ?
N2 C11 C12 117.8(2) . . ?
C11 C12 C13 114.0(2) . . ?
C11 C12 H12A 104.4(17) . . ?
C11 C12 H12B 106(2) . . ?
C13 C12 H12A 111.4(17) . . ?
C13 C12 H12B 111(2) . . ?
H12A C12 H12B 110(3) . . ?
C9 C13 H13A 112(2) . . ?
C9 C13 H13B 109(2) . . ?
C12 C13 C9 109.2(2) . . ?
C12 C13 H13A 107(2) . . ?
C12 C13 H13B 111(2) . . ?
H13A C13 H13B 108(3) . . ?
C16 N4 C14 114.0(2) . . ?
C14 N5 C15 114.3(2) . . ?
C16 N6 C15 114.1(2) . . ?
C16 N7 H7A 122(2) . . ?
C16 N7 H7B 122(2) . . ?
H7A N7 H7B 115(3) . . ?
C14 N8 H8C 116(2) . . ?
C14 N8 H8D 121(2) . . ?
H8C N8 H8D 122(3) . . ?
C15 N9 H9A 120(2) . . ?
C15 N9 H9B 117(3) . . ?
H9A N9 H9B 122(4) . . ?
N5 C14 N4 125.6(2) . . ?
N5 C14 N8 117.8(2) . . ?
N8 C14 N4 116.6(2) . . ?
N6 C15 N5 125.9(2) . . ?
N9 C15 N5 116.6(2) . . ?
N9 C15 N6 117.5(2) . . ?
N6 C16 N4 126.0(2) . . ?
N7 C16 N4 116.5(2) . . ?
N7 C16 N6 117.4(2) . . ?
C1S O4 H4A 95.1 . . ?
C1SA O4 H4A 96.9 . . ?
O4 C1S H1SA 109.5 . . ?
O4 C1S H1SB 109.5 . . ?
O4 C1S H1SC 109.5 . . ?
H1SA C1S H1SB 109.5 . . ?
H1SA C1S H1SC 109.5 . . ?
H1SB C1S H1SC 109.5 . . ?
O4 C1SA H1SD 109.5 . . ?
O4 C1SA H1SE 109.5 . . ?
O4 C1SA H1SF 109.5 . . ?
H1SD C1SA H1SE 109.5 . . ?
H1SD C1SA H1SF 109.5 . . ?
H1SE C1SA H1SF 109.5 . . ?
H5A O5 H5B 104.5 . . ?

loop_
_geom_bond_atom_site_label_1
_geom_bond_atom_site_label_2
_geom_bond_distance
_geom_bond_site_symmetry_2
_geom_bond_publ_flag
O1 C1 1.240(4) . ?
O2 C10 1.217(3) . ?
O3 C11 1.212(3) . ?
N1 C1 1.344(4) . ?
N1 C8 1.468(4) . ?
N1 C9 1.441(3) . ?
N2 C10 1.375(3) . ?
N2 C11 1.383(3) . ?
N2 H2 0.92(4) . ?
N3 C6 1.368(5) . ?
N3 H3A 0.78(3) . ?
N3 H3B 0.78(3) . ?
C1 C2 1.484(4) . ?
C2 C3 1.379(4) . ?
C2 C7 1.374(4) . ?
C3 C4 1.398(5) . ?
C3 H3 0.88(4) . ?
C4 C5 1.374(5) . ?
C4 H4 0.98(4) . ?
C5 C6 1.397(5) . ?
C5 H5 0.99(4) . ?
C6 C7 1.401(4) . ?
C7 C8 1.505(4) . ?
C8 H8A 0.96(4) . ?
C8 H8B 0.96(4) . ?
C9 C10 1.517(3) . ?
C9 C13 1.522(4) . ?
C9 H9 1.00(3) . ?
C11 C12 1.514(3) . ?
C12 C13 1.522(3) . ?
C12 H12A 1.01(3) . ?
C12 H12B 0.96(3) . ?
C13 H13A 0.98(4) . ?
C13 H13B 0.99(4) . ?
N4 C14 1.356(3) . ?
N4 C16 1.353(3) . ?
N5 C14 1.339(3) . ?
N5 C15 1.353(3) . ?
N6 C15 1.346(3) . ?
N6 C16 1.339(3) . ?
N7 C16 1.337(3) . ?
N7 H7A 0.89(3) . ?
N7 H7B 0.88(4) . ?
N8 C14 1.341(3) . ?
N8 H8C 0.87(3) . ?
N8 H8D 0.90(4) . ?
N9 C15 1.338(3) . ?
N9 H9A 0.84(4) . ?
N9 H9B 0.82(4) . ?
O4 H4A 1.0671 . ?
O4 C1S 1.469(13) . ?
O4 C1SA 1.457(5) . ?
C1S H1SA 0.9800 . ?
C1S H1SB 0.9800 . ?
C1S H1SC 0.9800 . ?
C1SA H1SD 0.9800 . ?
C1SA H1SE 0.9800 . ?
C1SA H1SF 0.9800 . ?
O5 H5A 0.8702 . ?
O5 H5B 0.8700 . ?

loop_
_geom_hbond_atom_site_label_D
_geom_hbond_atom_site_label_H
_geom_hbond_atom_site_label_A
_geom_hbond_distance_DH
_geom_hbond_distance_HA
_geom_hbond_distance_DA
_geom_hbond_angle_DHA
_geom_hbond_site_symmetry_A
N2 H2 N4 0.92(4) 1.97(4) 2.887(3) 177(3) .
N3 H3A O2 0.78(3) 2.41(3) 3.145(4) 158(4) 2_665
N3 H3A O5 0.78(3) 2.64(5) 3.058(9) 116(4) .
N7 H7A O3 0.89(3) 2.17(4) 3.007(3) 156(3) .
N7 H7B O4 0.88(4) 2.14(4) 2.929(4) 149(3) .
N8 H8C O2 0.87(3) 2.05(4) 2.924(3) 175(3) .
N8 H8D O1 0.90(4) 2.18(4) 3.063(3) 166(3) 1_655
N9 H9A N5 0.84(4) 2.18(4) 3.017(4) 172(3) 2_876
N9 H9B O1 0.82(4) 2.41(4) 3.040(3) 135(3) 2_776
O5 H5A O1 0.87 2.38 3.223(9) 164.0 2_665
